data_1525472
loop_
_publ_author_name
'Woolley, J.C.'
'Phillips, J.H.'
'Clark, J.A.'

_publ_section_title
;
 Ordering in Co Pt - Cr Pt and Co Pt - Mn Pt alloys
;
_journal_name_full 'Journal of the Less-Common Metals'
_journal_page_first 461
_journal_page_last 471
_journal_volume 6
_journal_year 1964
_chemical_formula_sum 'Co Pt'
_space_group_IT_number 123
_symmetry_space_group_name_Hall '-P 4 2'
_symmetry_space_group_name_H-M 'P 4/m m m'
_cell_angle_alpha 90
_cell_angle_beta 90
_cell_angle_gamma 90
_cell_formula_units_Z 1
_cell_length_a 2.691
_cell_length_b 2.691
_cell_length_c 3.684
_cell_volume 26.678
_citation_journal_id_ASTM JCOMAH
_cod_data_source_file Woolley_JCOMAH_1964_1186.cif
_cod_data_source_block Co1Pt1
_cod_original_cell_volume 26.67762
_cod_original_formula_sum 'Co1 Pt1'
_cod_database_code 1525472

loop_
_symmetry_equiv_pos_as_xyz
x,y,z
-y,x,z
-x,-y,z
y,-x,z
x,-y,-z
y,x,-z
-x,y,-z
-y,-x,-z
-x,-y,-z
y,-x,-z
x,y,-z
-y,x,-z
-x,y,z
-y,-x,z
x,-y,z
y,x,z

loop_
_atom_site_label
_atom_site_type_symbol
_atom_site_fract_x
_atom_site_fract_y
_atom_site_fract_z
_atom_site_occupancy
_atom_site_U_iso_or_equiv
Pt1 Pt 0.5 0.5 0.5 1 0.0
Co1 Co 0 0 0 1 0.0
